data_7158425
loop_
_publ_author_name
'Sartucci, Jenna L.'
'Maity, Arindam'
'Mohanan, Manikandan'
'Bertke, Jeffery'
'Kertesz, Miklos'
'Gavvalapalli, Nagarjuna'

_publ_section_title
;
 Molecular tetrominoes: selective masking of the donor \p-face to control
 the configuration of donor-acceptor complexes.
;
_journal_issue 2
_journal_name_full 'Organic &amp; biomolecular chemistry'
_journal_page_first 375
_journal_page_last 386
_journal_paper_doi 10.1039/d1ob02293h
_journal_volume 20
_journal_year 2022
_chemical_formula_moiety 'C50 H54 S4'
_chemical_formula_sum 'C50 H54 S4'
_chemical_formula_weight 783.17
_space_group_crystal_system triclinic
_space_group_IT_number 2
_space_group_name_Hall '-P 1'
_space_group_name_H-M_alt 'P -1'
_atom_sites_solution_hydrogens geom
_atom_sites_solution_primary intrinsic
_audit_creation_method SHELXL-2018/3
_audit_update_record
;
2021-05-25 deposited with the CCDC.	2021-11-26 downloaded from the CCDC.
;
_cell_angle_alpha 76.378(12)
_cell_angle_beta 89.717(12)
_cell_angle_gamma 89.993(13)
_cell_formula_units_Z 2
_cell_length_a 9.185(7)
_cell_length_b 12.053(9)
_cell_length_c 19.519(14)
_cell_measurement_reflns_used 1321
_cell_measurement_temperature 100(2)
_cell_measurement_theta_max 15.88
_cell_measurement_theta_min 2.82
_cell_volume 2100(3)
_computing_cell_refinement 'SAINT V8.37A (Bruker, 2005)'
_computing_data_collection 'APEX3 V2016.5-0 (Bruker, 2016)'
_computing_data_reduction
; 
SAINT V8.37A, XPREP v2014/2, SADABS V2016/2 (Bruker, 2016) 
;
_computing_molecular_graphics 'SHELXLE v932 (Hubschle, 2011)'
_computing_publication_material 'XCIF V2014-2 (Bruker, 2014)'
_computing_structure_refinement 'SHELX-2018-3 (Sheldrick, 2015)'
_computing_structure_solution 'SHELX-2014-5 (Sheldrick, 2015)'
_diffrn_ambient_temperature 100(2)
_diffrn_measured_fraction_theta_full 1.000
_diffrn_measured_fraction_theta_max 0.999
_diffrn_measurement_device 'Bruker APEX DUO/ApexII CCD'
_diffrn_measurement_method 'profile data from \f and \w scans'
_diffrn_radiation_monochromator 'multilayer mirrors'
_diffrn_radiation_source 'fine-focus sealed tube'
_diffrn_radiation_type MoK\a
_diffrn_radiation_wavelength 0.71073
_diffrn_reflns_av_R_equivalents 0.2698
_diffrn_reflns_av_unetI/netI 0.2335
_diffrn_reflns_Laue_measured_fraction_full 1.000
_diffrn_reflns_Laue_measured_fraction_max 0.999
_diffrn_reflns_limit_h_max 11
_diffrn_reflns_limit_h_min -11
_diffrn_reflns_limit_k_max 14
_diffrn_reflns_limit_k_min -14
_diffrn_reflns_limit_l_max 23
_diffrn_reflns_limit_l_min -23
_diffrn_reflns_number 35103
_diffrn_reflns_point_group_measured_fraction_full 1.000
_diffrn_reflns_point_group_measured_fraction_max 0.999
_diffrn_reflns_theta_full 25.242
_diffrn_reflns_theta_max 25.348
_diffrn_reflns_theta_min 2.147
_exptl_absorpt_coefficient_mu 0.261
_exptl_absorpt_correction_T_max 0.7452
_exptl_absorpt_correction_T_min 0.5612
_exptl_absorpt_correction_type multi-scan
_exptl_absorpt_process_details 'SADABS V2016/2 (Bruker, 2016)'
_exptl_crystal_colour colourless
_exptl_crystal_density_diffrn 1.239
_exptl_crystal_density_method 'not measured'
_exptl_crystal_description plate
_exptl_crystal_F_000 836
_exptl_crystal_size_max 0.330
_exptl_crystal_size_mid 0.130
_exptl_crystal_size_min 0.034
_refine_diff_density_max 0.449
_refine_diff_density_min -0.554
_refine_diff_density_rms 0.097
_refine_ls_extinction_coef 0.021(3)
_refine_ls_extinction_expression Fc^*^=kFc[1+0.001xFc^2^\l^3^/sin(2\q)]^-1/4^
_refine_ls_extinction_method 'SHELXL-2018/3 (Sheldrick 2018)'
_refine_ls_goodness_of_fit_ref 1.033
_refine_ls_hydrogen_treatment constr
_refine_ls_matrix_type full
_refine_ls_number_parameters 489
_refine_ls_number_reflns 7687
_refine_ls_number_restraints 0
_refine_ls_restrained_S_all 1.033
_refine_ls_R_factor_all 0.2140
_refine_ls_R_factor_gt 0.1047
_refine_ls_shift/su_max 0.000
_refine_ls_shift/su_mean 0.000
_refine_ls_structure_factor_coef Fsqd
_refine_ls_weighting_details 'w=1/[\s^2^(Fo^2^)+(0.1000P)^2^] where P=(Fo^2^+2Fc^2^)/3'
_refine_ls_weighting_scheme calc
_refine_ls_wR_factor_gt 0.2080
_refine_ls_wR_factor_ref 0.2547
_reflns_Friedel_coverage 0.000
_reflns_number_gt 3703
_reflns_number_total 7687
_reflns_threshold_expression 'I > 2\s(I)'
_cod_data_source_file d1ob02293h3.cif
_cod_data_source_block 1_a_pl
_cod_depositor_comments 'Adding full bibliography for 7158425--7158427.cif.'
_cod_database_code 7158425
_shelx_shelxl_version_number 2018/3
_shelx_space_group_comment
;
The symmetry employed for this shelxl refinement is uniquely defined
by the following loop, which should always be used as a source of
symmetry information in preference to the above space-group names.
They are only intended as comments.
;
_shelx_estimated_absorpt_t_min 0.919
_shelx_estimated_absorpt_t_max 0.991

loop_
_space_group_symop_operation_xyz
'x, y, z'
'-x, -y, -z'

loop_
_atom_site_label
_atom_site_type_symbol
_atom_site_fract_x
_atom_site_fract_y
_atom_site_fract_z
_atom_site_U_iso_or_equiv
_atom_site_adp_type
_atom_site_occupancy
_atom_site_site_symmetry_order
_atom_site_calc_flag
_atom_site_refinement_flags_posn
_atom_site_refinement_flags_adp
_atom_site_refinement_flags_occupancy
_atom_site_disorder_assembly
_atom_site_disorder_group
S1 S 0.8901(3) 0.1069(2) 0.18990(14) 0.0383(7) Uani 1 1 d . . . . .
S2 S 0.8081(3) 0.5424(2) 0.32881(15) 0.0435(8) Uani 1 1 d . . . . .
S3 S -0.2950(3) 0.4043(2) 0.68853(15) 0.0435(7) Uani 1 1 d . . . . .
S4 S -0.3916(3) -0.1378(2) 0.80987(14) 0.0391(7) Uani 1 1 d . . . . .
C1 C 0.9771(10) 0.1449(8) 0.3182(5) 0.032(2) Uani 1 1 d . . . . .
C2 C 0.6069(13) 0.4288(9) 0.0954(6) 0.052(3) Uani 1 1 d . . . . .
H2 H 0.515470 0.413691 0.071528 0.062 Uiso 1 1 calc R U . . .
C3 C 0.8456(10) 0.1383(7) 0.3548(5) 0.031(2) Uani 1 1 d . . . . .
H3 H 0.783291 0.074498 0.357368 0.038 Uiso 1 1 calc R U . . .
C4 C 0.8038(10) 0.2262(8) 0.3884(5) 0.031(2) Uani 1 1 d . . . . .
C5 C 0.8956(10) 0.3197(8) 0.3840(5) 0.030(2) Uani 1 1 d . . . . .
C6 C 1.0357(12) 0.3174(8) 0.3552(5) 0.039(3) Uani 1 1 d . . . . .
H6 H 1.103566 0.375662 0.357934 0.047 Uiso 1 1 calc R U . . .
C7 C 1.0773(11) 0.2291(8) 0.3221(5) 0.041(3) Uani 1 1 d . . . . .
H7 H 1.172408 0.227879 0.302881 0.049 Uiso 1 1 calc R U . . .
C8 C 1.0029(11) 0.0670(8) 0.2694(5) 0.034(2) Uani 1 1 d . . . . .
H8A H 0.980222 -0.012564 0.294522 0.041 Uiso 1 1 calc R U . . .
H8B H 1.106916 0.070301 0.255524 0.041 Uiso 1 1 calc R U . . .
C9 C 0.5396(11) 0.2175(8) 0.4454(5) 0.036(2) Uani 1 1 d . . . . .
C10 C 0.8471(11) 0.4271(8) 0.4053(5) 0.041(3) Uani 1 1 d . . . . .
H10A H 0.924426 0.451781 0.433587 0.050 Uiso 1 1 calc R U . . .
H10B H 0.758612 0.410231 0.435127 0.050 Uiso 1 1 calc R U . . .
C11 C 0.9613(11) 0.2475(8) 0.1469(5) 0.036(2) Uani 1 1 d . . . . .
H11A H 1.047470 0.263063 0.173448 0.043 Uiso 1 1 calc R U . . .
H11B H 0.994945 0.245200 0.098966 0.043 Uiso 1 1 calc R U . . .
C12 C -0.5296(11) 0.2091(8) 0.6530(5) 0.036(3) Uani 1 1 d . . . . .
H12 H -0.597533 0.269400 0.650477 0.043 Uiso 1 1 calc R U . . .
C13 C 0.8543(12) 0.3476(8) 0.1404(5) 0.044(3) Uani 1 1 d . . . . .
C14 C 0.8119(11) 0.3684(8) 0.2122(5) 0.033(2) Uani 1 1 d . . . . .
H14A H 0.901317 0.381187 0.237406 0.039 Uiso 1 1 calc R U . . .
H14B H 0.763177 0.299308 0.240500 0.039 Uiso 1 1 calc R U . . .
C15 C -0.5702(10) 0.0974(8) 0.6831(5) 0.035(2) Uani 1 1 d . . . . .
H15 H -0.664268 0.082236 0.703638 0.042 Uiso 1 1 calc R U . . .
C16 C 0.3257(10) 0.3017(8) 0.4911(5) 0.035(2) Uani 1 1 d . . . . .
H16 H 0.375407 0.372743 0.483430 0.042 Uiso 1 1 calc R U . . .
C17 C -0.1549(11) 0.1640(8) 0.5858(5) 0.034(2) Uani 1 1 d . . . . .
C18 C 0.7096(11) 0.4718(7) 0.2064(5) 0.038(2) Uani 1 1 d . . . . .
C19 C 0.5716(10) 0.4461(9) 0.1690(5) 0.043(3) Uani 1 1 d . . . . .
H19A H 0.524545 0.376380 0.197547 0.052 Uiso 1 1 calc R U . . .
H19B H 0.502243 0.510171 0.164855 0.052 Uiso 1 1 calc R U . . .
C20 C 0.7132(11) 0.3272(9) 0.1020(6) 0.045(3) Uani 1 1 d . . . . .
H20A H 0.737900 0.317143 0.054414 0.053 Uiso 1 1 calc R U . . .
H20B H 0.665308 0.256325 0.128561 0.053 Uiso 1 1 calc R U . . .
C21 C 0.9270(12) 0.4569(8) 0.0971(5) 0.047(3) Uani 1 1 d . . . . .
H21A H 1.016251 0.472794 0.121383 0.056 Uiso 1 1 calc R U . . .
H21B H 0.955757 0.445464 0.050279 0.056 Uiso 1 1 calc R U . . .
C22 C 0.8253(13) 0.5576(9) 0.0876(6) 0.051(3) Uani 1 1 d . . . . .
H22 H 0.874682 0.627093 0.058656 0.061 Uiso 1 1 calc R U . . .
C23 C 0.7846(13) 0.5783(8) 0.1613(6) 0.049(3) Uani 1 1 d . . . . .
H23A H 0.873671 0.595392 0.185320 0.059 Uiso 1 1 calc R U . . .
H23B H 0.718437 0.644734 0.155409 0.059 Uiso 1 1 calc R U . . .
C24 C 0.6847(14) 0.5352(9) 0.0509(6) 0.061(3) Uani 1 1 d . . . . .
H24A H 0.708043 0.522971 0.003620 0.073 Uiso 1 1 calc R U . . .
H24B H 0.619616 0.602244 0.044753 0.073 Uiso 1 1 calc R U . . .
C25 C 0.6653(10) 0.4883(8) 0.2799(5) 0.035(2) Uani 1 1 d . . . . .
H25A H 0.630929 0.414083 0.308832 0.042 Uiso 1 1 calc R U . . .
H25B H 0.582032 0.541872 0.273935 0.042 Uiso 1 1 calc R U . . .
C26 C 0.6620(11) 0.2223(8) 0.4201(5) 0.035(2) Uani 1 1 d . . . . .
C27 C 0.3945(10) 0.2086(7) 0.4737(5) 0.030(2) Uani 1 1 d . . . . .
C28 C 0.1868(11) 0.2925(8) 0.5191(5) 0.039(3) Uani 1 1 d . . . . .
H28 H 0.142105 0.357341 0.529987 0.047 Uiso 1 1 calc R U . . .
C29 C 0.1095(11) 0.1875(8) 0.5318(5) 0.032(2) Uani 1 1 d . . . . .
C30 C 0.1805(12) 0.0951(8) 0.5132(5) 0.037(3) Uani 1 1 d . . . . .
H30 H 0.131199 0.024133 0.519111 0.044 Uiso 1 1 calc R U . . .
C31 C 0.3199(11) 0.1061(8) 0.4867(5) 0.034(2) Uani 1 1 d . . . . .
H31 H 0.366532 0.041127 0.476970 0.041 Uiso 1 1 calc R U . . .
C32 C -0.0357(13) 0.1735(9) 0.5608(5) 0.042(3) Uani 1 1 d . . . . .
C33 C -0.2992(10) 0.1437(8) 0.6176(5) 0.037(2) Uani 1 1 d . . . . .
C34 C -0.3902(11) 0.2325(8) 0.6268(5) 0.035(2) Uani 1 1 d . . . . .
C35 C -0.4752(11) 0.0068(8) 0.6839(5) 0.033(2) Uani 1 1 d . . . . .
C36 C -0.3414(10) 0.0317(8) 0.6484(5) 0.035(2) Uani 1 1 d . . . . .
H36 H -0.277947 -0.029149 0.645343 0.043 Uiso 1 1 calc R U . . .
C37 C -0.3349(11) 0.3552(8) 0.6093(5) 0.043(3) Uani 1 1 d . . . . .
H37A H -0.409277 0.405563 0.581424 0.051 Uiso 1 1 calc R U . . .
H37B H -0.245589 0.360369 0.580150 0.051 Uiso 1 1 calc R U . . .
C38 C -0.5016(10) -0.1085(8) 0.7292(5) 0.038(3) Uani 1 1 d . . . . .
H38A H -0.479025 -0.166213 0.702084 0.045 Uiso 1 1 calc R U . . .
H38B H -0.605949 -0.115945 0.742366 0.045 Uiso 1 1 calc R U . . .
C39 C -0.1571(10) 0.3066(8) 0.7357(5) 0.040(3) Uani 1 1 d . . . . .
H39A H -0.124329 0.257364 0.704534 0.047 Uiso 1 1 calc R U . . .
H39B H -0.072217 0.352544 0.743576 0.047 Uiso 1 1 calc R U . . .
C40 C -0.2013(11) 0.2296(8) 0.8063(6) 0.041(3) Uani 1 1 d . . . . .
C41 C -0.3121(10) 0.1355(7) 0.7990(5) 0.028(2) Uani 1 1 d . . . . .
H41A H -0.402439 0.172212 0.777261 0.034 Uiso 1 1 calc R U . . .
H41B H -0.270709 0.090544 0.767167 0.034 Uiso 1 1 calc R U . . .
C42 C -0.3494(10) 0.0554(8) 0.8694(5) 0.033(2) Uani 1 1 d . . . . .
C43 C -0.4223(10) 0.1281(8) 0.9165(5) 0.039(3) Uani 1 1 d . . . . .
H43A H -0.511890 0.164638 0.893699 0.047 Uiso 1 1 calc R U . . .
H43B H -0.449139 0.078649 0.962878 0.047 Uiso 1 1 calc R U . . .
C44 C -0.3135(12) 0.2198(9) 0.9262(6) 0.047(3) Uani 1 1 d . . . . .
H44 H -0.360200 0.266023 0.956640 0.056 Uiso 1 1 calc R U . . .
C45 C -0.1773(12) 0.1634(9) 0.9635(6) 0.049(3) Uani 1 1 d . . . . .
H45A H -0.203676 0.113047 1.009697 0.058 Uiso 1 1 calc R U . . .
H45B H -0.108663 0.222298 0.971602 0.058 Uiso 1 1 calc R U . . .
C46 C -0.1055(11) 0.0925(9) 0.9154(5) 0.043(3) Uani 1 1 d . . . . .
H46 H -0.015097 0.055551 0.938479 0.052 Uiso 1 1 calc R U . . .
C47 C -0.0661(10) 0.1697(8) 0.8439(5) 0.039(3) Uani 1 1 d . . . . .
H47A H -0.019797 0.123467 0.814028 0.047 Uiso 1 1 calc R U . . .
H47B H 0.005207 0.227799 0.850535 0.047 Uiso 1 1 calc R U . . .
C48 C -0.2750(13) 0.2993(8) 0.8556(6) 0.050(3) Uani 1 1 d . . . . .
H48A H -0.207585 0.359428 0.862975 0.060 Uiso 1 1 calc R U . . .
H48B H -0.364292 0.336735 0.833023 0.060 Uiso 1 1 calc R U . . .
C49 C -0.2139(11) -0.0010(8) 0.9066(6) 0.042(3) Uani 1 1 d . . . . .
H49A H -0.168326 -0.050346 0.878552 0.051 Uiso 1 1 calc R U . . .
H49B H -0.240718 -0.049188 0.953372 0.051 Uiso 1 1 calc R U . . .
C50 C -0.4603(11) -0.0353(8) 0.8592(5) 0.036(2) Uani 1 1 d . . . . .
H50A H -0.546030 0.004259 0.834136 0.043 Uiso 1 1 calc R U . . .
H50B H -0.493827 -0.078520 0.906210 0.043 Uiso 1 1 calc R U . . .

loop_
_atom_site_aniso_label
_atom_site_aniso_U_11
_atom_site_aniso_U_22
_atom_site_aniso_U_33
_atom_site_aniso_U_23
_atom_site_aniso_U_13
_atom_site_aniso_U_12
S1 0.0390(15) 0.0314(14) 0.0484(17) -0.0171(12) -0.0022(14) 0.0051(13)
S2 0.0477(17) 0.0293(14) 0.0597(19) -0.0227(13) -0.0045(15) 0.0027(14)
S3 0.0404(16) 0.0289(14) 0.0619(19) -0.0120(13) -0.0063(15) 0.0028(13)
S4 0.0378(15) 0.0289(14) 0.0546(18) -0.0177(13) -0.0021(14) 0.0010(13)
C1 0.031(6) 0.024(5) 0.042(6) -0.007(5) -0.009(5) 0.010(5)
C2 0.050(7) 0.049(7) 0.060(8) -0.023(6) -0.016(6) 0.014(6)
C3 0.031(5) 0.021(5) 0.041(6) -0.006(4) -0.009(5) 0.000(4)
C4 0.032(5) 0.030(5) 0.028(6) -0.005(4) -0.002(5) 0.002(5)
C5 0.030(5) 0.035(6) 0.029(5) -0.015(4) 0.001(5) 0.000(5)
C6 0.048(7) 0.035(6) 0.034(6) -0.007(5) 0.001(5) -0.006(5)
C7 0.037(6) 0.039(6) 0.049(7) -0.015(5) -0.007(5) 0.008(5)
C8 0.035(6) 0.033(6) 0.040(6) -0.021(5) -0.004(5) 0.005(5)
C9 0.029(6) 0.032(6) 0.047(7) -0.012(5) 0.002(5) -0.004(5)
C10 0.043(7) 0.042(6) 0.047(6) -0.026(5) -0.002(5) -0.004(5)
C11 0.048(6) 0.028(6) 0.033(6) -0.008(5) -0.006(5) -0.008(5)
C12 0.039(6) 0.030(6) 0.040(6) -0.012(5) -0.016(5) 0.009(5)
C13 0.051(7) 0.030(6) 0.052(7) -0.013(5) 0.001(6) 0.001(5)
C14 0.033(5) 0.031(5) 0.036(6) -0.011(4) -0.002(5) 0.001(5)
C15 0.029(6) 0.033(6) 0.044(6) -0.015(5) -0.005(5) 0.000(5)
C16 0.031(6) 0.033(6) 0.044(6) -0.016(5) -0.004(5) 0.002(5)
C17 0.033(6) 0.028(6) 0.045(7) -0.013(5) 0.001(5) 0.006(5)
C18 0.039(6) 0.021(5) 0.049(7) -0.001(5) -0.008(5) 0.003(5)
C19 0.032(6) 0.044(6) 0.057(7) -0.018(5) -0.014(5) 0.013(5)
C20 0.044(6) 0.049(7) 0.046(7) -0.023(5) -0.005(6) -0.001(6)
C21 0.062(8) 0.039(7) 0.038(7) -0.009(5) -0.001(6) 0.004(6)
C22 0.072(9) 0.030(6) 0.043(7) 0.003(5) -0.001(6) -0.001(6)
C23 0.056(7) 0.022(5) 0.066(8) -0.004(5) -0.016(6) -0.009(5)
C24 0.081(9) 0.039(7) 0.060(8) -0.006(6) -0.014(7) 0.009(7)
C25 0.029(5) 0.033(5) 0.051(7) -0.023(5) -0.007(5) 0.005(4)
C26 0.037(6) 0.030(5) 0.038(6) -0.009(5) 0.002(5) 0.001(5)
C27 0.030(5) 0.030(5) 0.037(6) -0.019(4) -0.002(5) 0.004(5)
C28 0.044(7) 0.033(6) 0.044(6) -0.018(5) -0.004(5) 0.004(5)
C29 0.035(6) 0.037(6) 0.021(5) -0.003(4) 0.003(5) -0.002(5)
C30 0.050(7) 0.029(5) 0.029(6) -0.004(4) -0.004(5) 0.002(5)
C31 0.041(6) 0.030(5) 0.034(6) -0.013(4) 0.001(5) -0.002(5)
C32 0.045(7) 0.044(7) 0.037(7) -0.010(5) -0.008(6) 0.020(6)
C33 0.031(5) 0.042(6) 0.038(6) -0.010(5) -0.005(5) 0.009(5)
C34 0.036(6) 0.030(6) 0.042(6) -0.015(5) 0.001(5) 0.008(5)
C35 0.038(6) 0.025(6) 0.039(6) -0.012(5) -0.010(5) 0.000(5)
C36 0.037(6) 0.029(6) 0.047(6) -0.021(5) -0.005(5) 0.008(5)
C37 0.040(6) 0.047(6) 0.035(6) 0.001(5) 0.007(5) -0.005(5)
C38 0.028(5) 0.039(6) 0.052(7) -0.022(5) -0.006(5) 0.007(5)
C39 0.032(6) 0.030(5) 0.059(7) -0.016(5) -0.006(5) 0.003(5)
C40 0.033(6) 0.038(6) 0.056(7) -0.021(5) -0.012(6) 0.001(5)
C41 0.033(5) 0.027(5) 0.031(6) -0.020(4) -0.005(5) 0.008(4)
C42 0.027(5) 0.041(6) 0.041(6) -0.027(5) -0.001(5) 0.001(4)
C43 0.032(6) 0.040(6) 0.051(7) -0.020(5) 0.005(5) 0.009(5)
C44 0.049(7) 0.047(6) 0.054(7) -0.032(6) -0.006(6) -0.005(6)
C45 0.056(7) 0.050(7) 0.049(7) -0.028(5) 0.002(6) -0.003(6)
C46 0.034(6) 0.055(7) 0.047(7) -0.026(6) -0.011(5) 0.013(6)
C47 0.026(5) 0.042(6) 0.058(8) -0.030(6) -0.003(5) -0.009(5)
C48 0.065(8) 0.033(6) 0.062(8) -0.030(6) -0.010(6) 0.000(6)
C49 0.045(6) 0.038(6) 0.052(7) -0.025(5) -0.001(6) 0.016(5)
C50 0.041(6) 0.036(6) 0.036(6) -0.016(5) -0.002(5) 0.011(5)

loop_
_atom_type_symbol
_atom_type_description
_atom_type_scat_dispersion_real
_atom_type_scat_dispersion_imag
_atom_type_scat_source
C C 0.0033 0.0016 'International Tables Vol C Tables 4.2.6.8 and 6.1.1.4'
H H 0.0000 0.0000 'International Tables Vol C Tables 4.2.6.8 and 6.1.1.4'
S S 0.1246 0.1234 'International Tables Vol C Tables 4.2.6.8 and 6.1.1.4'

loop_
_geom_angle_atom_site_label_1
_geom_angle_atom_site_label_2
_geom_angle_atom_site_label_3
_geom_angle
_geom_angle_site_symmetry_1
_geom_angle_site_symmetry_3
_geom_angle_publ_flag
C11 S1 C8 102.5(4) . . ?
C10 S2 C25 105.9(5) . . ?
C37 S3 C39 105.7(5) . . ?
C38 S4 C50 104.0(5) . . ?
C7 C1 C3 120.0(9) . . ?
C7 C1 C8 120.5(9) . . ?
C3 C1 C8 119.3(9) . . ?
C19 C2 C24 110.2(9) . . ?
C19 C2 C20 109.4(8) . . ?
C24 C2 C20 107.0(9) . . ?
C19 C2 H2 110.1 . . ?
C24 C2 H2 110.1 . . ?
C20 C2 H2 110.1 . . ?
C1 C3 C4 120.6(9) . . ?
C1 C3 H3 119.7 . . ?
C4 C3 H3 119.7 . . ?
C5 C4 C3 119.3(9) . . ?
C5 C4 C26 121.1(8) . . ?
C3 C4 C26 119.2(8) . . ?
C4 C5 C6 119.0(8) . . ?
C4 C5 C10 122.5(9) . . ?
C6 C5 C10 118.4(8) . . ?
C5 C6 C7 120.9(9) . . ?
C5 C6 H6 119.5 . . ?
C7 C6 H6 119.5 . . ?
C1 C7 C6 119.0(10) . . ?
C1 C7 H7 120.5 . . ?
C6 C7 H7 120.5 . . ?
C1 C8 S1 111.6(6) . . ?
C1 C8 H8A 109.3 . . ?
S1 C8 H8A 109.3 . . ?
C1 C8 H8B 109.3 . . ?
S1 C8 H8B 109.3 . . ?
H8A C8 H8B 108.0 . . ?
C26 C9 C27 177.8(11) . . ?
C5 C10 S2 111.8(7) . . ?
C5 C10 H10A 109.3 . . ?
S2 C10 H10A 109.3 . . ?
C5 C10 H10B 109.3 . . ?
S2 C10 H10B 109.3 . . ?
H10A C10 H10B 107.9 . . ?
C13 C11 S1 115.8(7) . . ?
C13 C11 H11A 108.3 . . ?
S1 C11 H11A 108.3 . . ?
C13 C11 H11B 108.3 . . ?
S1 C11 H11B 108.3 . . ?
H11A C11 H11B 107.4 . . ?
C34 C12 C15 119.8(9) . . ?
C34 C12 H12 120.1 . . ?
C15 C12 H12 120.1 . . ?
C14 C13 C11 112.3(8) . . ?
C14 C13 C21 107.9(8) . . ?
C11 C13 C21 108.9(8) . . ?
C14 C13 C20 108.2(8) . . ?
C11 C13 C20 111.5(8) . . ?
C21 C13 C20 108.0(9) . . ?
C13 C14 C18 112.9(8) . . ?
C13 C14 H14A 109.0 . . ?
C18 C14 H14A 109.0 . . ?
C13 C14 H14B 109.0 . . ?
C18 C14 H14B 109.0 . . ?
H14A C14 H14B 107.8 . . ?
C12 C15 C35 121.2(9) . . ?
C12 C15 H15 119.4 . . ?
C35 C15 H15 119.4 . . ?
C28 C16 C27 121.2(9) . . ?
C28 C16 H16 119.4 . . ?
C27 C16 H16 119.4 . . ?
C32 C17 C33 176.0(11) . . ?
C19 C18 C23 109.4(8) . . ?
C19 C18 C14 106.8(7) . . ?
C23 C18 C14 108.8(9) . . ?
C19 C18 C25 108.2(8) . . ?
C23 C18 C25 111.9(8) . . ?
C14 C18 C25 111.6(8) . . ?
C2 C19 C18 111.2(9) . . ?
C2 C19 H19A 109.4 . . ?
C18 C19 H19A 109.4 . . ?
C2 C19 H19B 109.4 . . ?
C18 C19 H19B 109.4 . . ?
H19A C19 H19B 108.0 . . ?
C2 C20 C13 110.9(8) . . ?
C2 C20 H20A 109.5 . . ?
C13 C20 H20A 109.5 . . ?
C2 C20 H20B 109.5 . . ?
C13 C20 H20B 109.5 . . ?
H20A C20 H20B 108.0 . . ?
C22 C21 C13 111.1(9) . . ?
C22 C21 H21A 109.4 . . ?
C13 C21 H21A 109.4 . . ?
C22 C21 H21B 109.4 . . ?
C13 C21 H21B 109.4 . . ?
H21A C21 H21B 108.0 . . ?
C21 C22 C24 110.8(9) . . ?
C21 C22 C23 109.4(8) . . ?
C24 C22 C23 108.4(10) . . ?
C21 C22 H22 109.4 . . ?
C24 C22 H22 109.4 . . ?
C23 C22 H22 109.4 . . ?
C18 C23 C22 109.9(8) . . ?
C18 C23 H23A 109.7 . . ?
C22 C23 H23A 109.7 . . ?
C18 C23 H23B 109.7 . . ?
C22 C23 H23B 109.7 . . ?
H23A C23 H23B 108.2 . . ?
C22 C24 C2 109.9(9) . . ?
C22 C24 H24A 109.7 . . ?
C2 C24 H24A 109.7 . . ?
C22 C24 H24B 109.7 . . ?
C2 C24 H24B 109.7 . . ?
H24A C24 H24B 108.2 . . ?
C18 C25 S2 115.9(7) . . ?
C18 C25 H25A 108.3 . . ?
S2 C25 H25A 108.3 . . ?
C18 C25 H25B 108.3 . . ?
S2 C25 H25B 108.3 . . ?
H25A C25 H25B 107.4 . . ?
C9 C26 C4 178.0(10) . . ?
C31 C27 C16 117.8(9) . . ?
C31 C27 C9 120.8(9) . . ?
C16 C27 C9 121.3(9) . . ?
C16 C28 C29 121.0(9) . . ?
C16 C28 H28 119.5 . . ?
C29 C28 H28 119.5 . . ?
C30 C29 C28 116.8(9) . . ?
C30 C29 C32 120.0(9) . . ?
C28 C29 C32 123.2(9) . . ?
C31 C30 C29 120.9(9) . . ?
C31 C30 H30 119.5 . . ?
C29 C30 H30 119.5 . . ?
C30 C31 C27 122.2(9) . . ?
C30 C31 H31 118.9 . . ?
C27 C31 H31 118.9 . . ?
C17 C32 C29 178.2(12) . . ?
C36 C33 C34 118.1(9) . . ?
C36 C33 C17 118.8(9) . . ?
C34 C33 C17 122.6(9) . . ?
C12 C34 C33 120.2(9) . . ?
C12 C34 C37 119.6(8) . . ?
C33 C34 C37 120.2(9) . . ?
C15 C35 C36 117.6(9) . . ?
C15 C35 C38 121.8(9) . . ?
C36 C35 C38 119.8(9) . . ?
C33 C36 C35 121.7(9) . . ?
C33 C36 H36 119.1 . . ?
C35 C36 H36 119.1 . . ?
C34 C37 S3 111.8(7) . . ?
C34 C37 H37A 109.3 . . ?
S3 C37 H37A 109.3 . . ?
C34 C37 H37B 109.3 . . ?
S3 C37 H37B 109.3 . . ?
H37A C37 H37B 107.9 . . ?
C35 C38 S4 112.8(6) . . ?
C35 C38 H38A 109.0 . . ?
S4 C38 H38A 109.0 . . ?
C35 C38 H38B 109.0 . . ?
S4 C38 H38B 109.0 . . ?
H38A C38 H38B 107.8 . . ?
C40 C39 S3 117.2(7) . . ?
C40 C39 H39A 108.0 . . ?
S3 C39 H39A 108.0 . . ?
C40 C39 H39B 108.0 . . ?
S3 C39 H39B 108.0 . . ?
H39A C39 H39B 107.2 . . ?
C39 C40 C47 109.7(8) . . ?
C39 C40 C41 113.0(8) . . ?
C47 C40 C41 107.6(7) . . ?
C39 C40 C48 111.5(8) . . ?
C47 C40 C48 108.3(8) . . ?
C41 C40 C48 106.4(8) . . ?
C42 C41 C40 112.6(7) . . ?
C42 C41 H41A 109.1 . . ?
C40 C41 H41A 109.1 . . ?
C42 C41 H41B 109.1 . . ?
C40 C41 H41B 109.1 . . ?
H41A C41 H41B 107.8 . . ?
C41 C42 C49 111.6(8) . . ?
C41 C42 C50 110.4(7) . . ?
C49 C42 C50 110.7(8) . . ?
C41 C42 C43 107.5(8) . . ?
C49 C42 C43 108.5(8) . . ?
C50 C42 C43 107.9(7) . . ?
C44 C43 C42 108.4(8) . . ?
C44 C43 H43A 110.0 . . ?
C42 C43 H43A 110.0 . . ?
C44 C43 H43B 110.0 . . ?
C42 C43 H43B 110.0 . . ?
H43A C43 H43B 108.4 . . ?
C48 C44 C45 111.0(10) . . ?
C48 C44 C43 110.7(8) . . ?
C45 C44 C43 110.0(8) . . ?
C48 C44 H44 108.3 . . ?
C45 C44 H44 108.3 . . ?
C43 C44 H44 108.3 . . ?
C44 C45 C46 107.7(8) . . ?
C44 C45 H45A 110.2 . . ?
C46 C45 H45A 110.2 . . ?
C44 C45 H45B 110.2 . . ?
C46 C45 H45B 110.2 . . ?
H45A C45 H45B 108.5 . . ?
C47 C46 C49 110.6(8) . . ?
C47 C46 C45 110.3(8) . . ?
C49 C46 C45 108.4(8) . . ?
C47 C46 H46 109.2 . . ?
C49 C46 H46 109.2 . . ?
C45 C46 H46 109.2 . . ?
C46 C47 C40 111.3(8) . . ?
C46 C47 H47A 109.4 . . ?
C40 C47 H47A 109.4 . . ?
C46 C47 H47B 109.4 . . ?
C40 C47 H47B 109.4 . . ?
H47A C47 H47B 108.0 . . ?
C44 C48 C40 109.8(8) . . ?
C44 C48 H48A 109.7 . . ?
C40 C48 H48A 109.7 . . ?
C44 C48 H48B 109.7 . . ?
C40 C48 H48B 109.7 . . ?
H48A C48 H48B 108.2 . . ?
C42 C49 C46 109.1(8) . . ?
C42 C49 H49A 109.9 . . ?
C46 C49 H49A 109.9 . . ?
C42 C49 H49B 109.9 . . ?
C46 C49 H49B 109.9 . . ?
H49A C49 H49B 108.3 . . ?
C42 C50 S4 115.1(7) . . ?
C42 C50 H50A 108.5 . . ?
S4 C50 H50A 108.5 . . ?
C42 C50 H50B 108.5 . . ?
S4 C50 H50B 108.5 . . ?
H50A C50 H50B 107.5 . . ?

loop_
_geom_bond_atom_site_label_1
_geom_bond_atom_site_label_2
_geom_bond_distance
_geom_bond_site_symmetry_2
_geom_bond_publ_flag
S1 C11 1.825(9) . ?
S1 C8 1.838(9) . ?
S2 C10 1.821(10) . ?
S2 C25 1.834(9) . ?
S3 C37 1.820(10) . ?
S3 C39 1.827(9) . ?
S4 C38 1.838(10) . ?
S4 C50 1.845(9) . ?
C1 C7 1.386(13) . ?
C1 C3 1.393(13) . ?
C1 C8 1.505(12) . ?
C2 C19 1.533(14) . ?
C2 C24 1.543(15) . ?
C2 C20 1.548(14) . ?
C2 H2 1.0000 . ?
C3 C4 1.423(12) . ?
C3 H3 0.9500 . ?
C4 C5 1.394(12) . ?
C4 C26 1.435(14) . ?
C5 C6 1.405(14) . ?
C5 C10 1.515(12) . ?
C6 C7 1.420(13) . ?
C6 H6 0.9500 . ?
C7 H7 0.9500 . ?
C8 H8A 0.9900 . ?
C8 H8B 0.9900 . ?
C9 C26 1.222(13) . ?
C9 C27 1.435(13) . ?
C10 H10A 0.9900 . ?
C10 H10B 0.9900 . ?
C11 C13 1.538(14) . ?
C11 H11A 0.9900 . ?
C11 H11B 0.9900 . ?
C12 C34 1.381(14) . ?
C12 C15 1.387(13) . ?
C12 H12 0.9500 . ?
C13 C14 1.530(13) . ?
C13 C21 1.539(14) . ?
C13 C20 1.549(14) . ?
C14 C18 1.543(12) . ?
C14 H14A 0.9900 . ?
C14 H14B 0.9900 . ?
C15 C35 1.395(13) . ?
C15 H15 0.9500 . ?
C16 C28 1.380(13) . ?
C16 C27 1.397(12) . ?
C16 H16 0.9500 . ?
C17 C32 1.192(14) . ?
C17 C33 1.457(14) . ?
C18 C19 1.533(13) . ?
C18 C23 1.536(14) . ?
C18 C25 1.546(13) . ?
C19 H19A 0.9900 . ?
C19 H19B 0.9900 . ?
C20 H20A 0.9900 . ?
C20 H20B 0.9900 . ?
C21 C22 1.509(14) . ?
C21 H21A 0.9900 . ?
C21 H21B 0.9900 . ?
C22 C24 1.536(16) . ?
C22 C23 1.561(15) . ?
C22 H22 1.0000 . ?
C23 H23A 0.9900 . ?
C23 H23B 0.9900 . ?
C24 H24A 0.9900 . ?
C24 H24B 0.9900 . ?
C25 H25A 0.9900 . ?
C25 H25B 0.9900 . ?
C27 C31 1.382(12) . ?
C28 C29 1.420(13) . ?
C28 H28 0.9500 . ?
C29 C30 1.409(13) . ?
C29 C32 1.440(15) . ?
C30 C31 1.373(14) . ?
C30 H30 0.9500 . ?
C31 H31 0.9500 . ?
C33 C36 1.396(13) . ?
C33 C34 1.401(13) . ?
C34 C37 1.523(13) . ?
C35 C36 1.405(14) . ?
C35 C38 1.480(13) . ?
C36 H36 0.9500 . ?
C37 H37A 0.9900 . ?
C37 H37B 0.9900 . ?
C38 H38A 0.9900 . ?
C38 H38B 0.9900 . ?
C39 C40 1.523(14) . ?
C39 H39A 0.9900 . ?
C39 H39B 0.9900 . ?
C40 C47 1.537(13) . ?
C40 C41 1.556(12) . ?
C40 C48 1.569(14) . ?
C41 C42 1.518(13) . ?
C41 H41A 0.9900 . ?
C41 H41B 0.9900 . ?
C42 C49 1.521(13) . ?
C42 C50 1.542(13) . ?
C42 C43 1.561(12) . ?
C43 C44 1.534(13) . ?
C43 H43A 0.9900 . ?
C43 H43B 0.9900 . ?
C44 C48 1.523(15) . ?
C44 C45 1.527(15) . ?
C44 H44 1.0000 . ?
C45 C46 1.555(13) . ?
C45 H45A 0.9900 . ?
C45 H45B 0.9900 . ?
C46 C47 1.527(14) . ?
C46 C49 1.544(14) . ?
C46 H46 1.0000 . ?
C47 H47A 0.9900 . ?
C47 H47B 0.9900 . ?
C48 H48A 0.9900 . ?
C48 H48B 0.9900 . ?
C49 H49A 0.9900 . ?
C49 H49B 0.9900 . ?
C50 H50A 0.9900 . ?
C50 H50B 0.9900 . ?

loop_
_geom_torsion_atom_site_label_1
_geom_torsion_atom_site_label_2
_geom_torsion_atom_site_label_3
_geom_torsion_atom_site_label_4
_geom_torsion
_geom_torsion_site_symmetry_1
_geom_torsion_site_symmetry_2
_geom_torsion_site_symmetry_3
_geom_torsion_site_symmetry_4
_geom_torsion_publ_flag
C7 C1 C3 C4 8.7(14) . . . . ?
C8 C1 C3 C4 -165.7(8) . . . . ?
C1 C3 C4 C5 0.3(13) . . . . ?
C1 C3 C4 C26 174.3(9) . . . . ?
C3 C4 C5 C6 -8.8(13) . . . . ?
C26 C4 C5 C6 177.3(9) . . . . ?
C3 C4 C5 C10 167.5(9) . . . . ?
C26 C4 C5 C10 -6.3(14) . . . . ?
C4 C5 C6 C7 8.6(14) . . . . ?
C10 C5 C6 C7 -167.8(9) . . . . ?
C3 C1 C7 C6 -8.9(14) . . . . ?
C8 C1 C7 C6 165.4(9) . . . . ?
C5 C6 C7 C1 0.3(15) . . . . ?
C7 C1 C8 S1 -103.5(9) . . . . ?
C3 C1 C8 S1 70.9(10) . . . . ?
C11 S1 C8 C1 65.0(8) . . . . ?
C4 C5 C10 S2 -103.3(9) . . . . ?
C6 C5 C10 S2 73.0(10) . . . . ?
C25 S2 C10 C5 58.6(8) . . . . ?
C8 S1 C11 C13 -115.8(7) . . . . ?
S1 C11 C13 C14 65.9(10) . . . . ?
S1 C11 C13 C21 -174.8(7) . . . . ?
S1 C11 C13 C20 -55.7(10) . . . . ?
C11 C13 C14 C18 177.6(8) . . . . ?
C21 C13 C14 C18 57.6(11) . . . . ?
C20 C13 C14 C18 -59.0(10) . . . . ?
C34 C12 C15 C35 -3.7(14) . . . . ?
C13 C14 C18 C19 60.3(11) . . . . ?
C13 C14 C18 C23 -57.7(10) . . . . ?
C13 C14 C18 C25 178.3(8) . . . . ?
C24 C2 C19 C18 -57.3(11) . . . . ?
C20 C2 C19 C18 60.1(11) . . . . ?
C23 C18 C19 C2 57.7(11) . . . . ?
C14 C18 C19 C2 -59.8(11) . . . . ?
C25 C18 C19 C2 179.9(8) . . . . ?
C19 C2 C20 C13 -57.7(12) . . . . ?
C24 C2 C20 C13 61.7(11) . . . . ?
C14 C13 C20 C2 56.4(11) . . . . ?
C11 C13 C20 C2 -179.7(9) . . . . ?
C21 C13 C20 C2 -60.1(11) . . . . ?
C14 C13 C21 C22 -59.2(11) . . . . ?
C11 C13 C21 C22 178.7(8) . . . . ?
C20 C13 C21 C22 57.5(11) . . . . ?
C13 C21 C22 C24 -58.3(12) . . . . ?
C13 C21 C22 C23 61.1(11) . . . . ?
C19 C18 C23 C22 -59.5(11) . . . . ?
C14 C18 C23 C22 56.9(11) . . . . ?
C25 C18 C23 C22 -179.3(8) . . . . ?
C21 C22 C23 C18 -59.8(12) . . . . ?
C24 C22 C23 C18 61.1(11) . . . . ?
C21 C22 C24 C2 59.8(12) . . . . ?
C23 C22 C24 C2 -60.2(11) . . . . ?
C19 C2 C24 C22 58.7(12) . . . . ?
C20 C2 C24 C22 -60.2(11) . . . . ?
C19 C18 C25 S2 -170.6(7) . . . . ?
C23 C18 C25 S2 -50.0(10) . . . . ?
C14 C18 C25 S2 72.2(9) . . . . ?
C10 S2 C25 C18 -113.7(7) . . . . ?
C28 C16 C27 C31 -1.1(14) . . . . ?
C28 C16 C27 C9 -179.3(9) . . . . ?
C27 C16 C28 C29 0.6(14) . . . . ?
C16 C28 C29 C30 -1.2(13) . . . . ?
C16 C28 C29 C32 -179.9(9) . . . . ?
C28 C29 C30 C31 2.5(13) . . . . ?
C32 C29 C30 C31 -178.8(9) . . . . ?
C29 C30 C31 C27 -3.2(14) . . . . ?
C16 C27 C31 C30 2.4(14) . . . . ?
C9 C27 C31 C30 -179.4(9) . . . . ?
C15 C12 C34 C33 12.6(14) . . . . ?
C15 C12 C34 C37 -166.1(9) . . . . ?
C36 C33 C34 C12 -12.6(14) . . . . ?
C17 C33 C34 C12 175.8(9) . . . . ?
C36 C33 C34 C37 166.0(9) . . . . ?
C17 C33 C34 C37 -5.6(14) . . . . ?
C12 C15 C35 C36 -4.7(14) . . . . ?
C12 C15 C35 C38 165.7(9) . . . . ?
C34 C33 C36 C35 4.0(13) . . . . ?
C17 C33 C36 C35 176.0(9) . . . . ?
C15 C35 C36 C33 4.5(13) . . . . ?
C38 C35 C36 C33 -166.1(9) . . . . ?
C12 C34 C37 S3 73.5(11) . . . . ?
C33 C34 C37 S3 -105.1(9) . . . . ?
C39 S3 C37 C34 59.2(8) . . . . ?
C15 C35 C38 S4 -100.5(9) . . . . ?
C36 C35 C38 S4 69.7(10) . . . . ?
C50 S4 C38 C35 65.1(8) . . . . ?
C37 S3 C39 C40 -113.5(7) . . . . ?
S3 C39 C40 C47 -170.0(6) . . . . ?
S3 C39 C40 C41 69.9(9) . . . . ?
S3 C39 C40 C48 -50.0(10) . . . . ?
C39 C40 C41 C42 177.0(8) . . . . ?
C47 C40 C41 C42 55.7(10) . . . . ?
C48 C40 C41 C42 -60.2(10) . . . . ?
C40 C41 C42 C49 -56.9(9) . . . . ?
C40 C41 C42 C50 179.5(8) . . . . ?
C40 C41 C42 C43 61.9(10) . . . . ?
C41 C42 C43 C44 -60.2(10) . . . . ?
C49 C42 C43 C44 60.7(11) . . . . ?
C50 C42 C43 C44 -179.3(8) . . . . ?
C42 C43 C44 C48 61.6(11) . . . . ?
C42 C43 C44 C45 -61.5(11) . . . . ?
C48 C44 C45 C46 -60.8(11) . . . . ?
C43 C44 C45 C46 62.1(11) . . . . ?
C44 C45 C46 C47 59.2(11) . . . . ?
C44 C45 C46 C49 -62.0(11) . . . . ?
C49 C46 C47 C40 60.4(10) . . . . ?
C45 C46 C47 C40 -59.5(10) . . . . ?
C39 C40 C47 C46 179.4(8) . . . . ?
C41 C40 C47 C46 -57.3(10) . . . . ?
C48 C40 C47 C46 57.4(10) . . . . ?
C45 C44 C48 C40 61.1(11) . . . . ?
C43 C44 C48 C40 -61.4(12) . . . . ?
C39 C40 C48 C44 -178.4(8) . . . . ?
C47 C40 C48 C44 -57.6(11) . . . . ?
C41 C40 C48 C44 57.9(11) . . . . ?
C41 C42 C49 C46 56.3(10) . . . . ?
C50 C42 C49 C46 179.7(8) . . . . ?
C43 C42 C49 C46 -62.0(10) . . . . ?
C47 C46 C49 C42 -58.0(10) . . . . ?
C45 C46 C49 C42 63.0(10) . . . . ?
C41 C42 C50 S4 66.8(9) . . . . ?
C49 C42 C50 S4 -57.3(10) . . . . ?
C43 C42 C50 S4 -175.9(7) . . . . ?
C38 S4 C50 C42 -115.3(8) . . . . ?
